data_4129014
loop_
_publ_author_name
'Sun, Xiaofei'
'Simler, Thomas'
'Yadav, Ravi'
'K\"oppe, Ralf'
'Roesky, Peter W.'

_publ_contact_author
;
      Prof. Dr. Peter W. Roesky
      Karlsruher Institut fuer Technologie (KIT), CS
      Institut fuer Anorganische Chemie (AOC)
      Lehrstuhl fuer Anorganische Funktionsmaterialien
      Engesserstr. 15, Geb. 30.45
      76131 Karlsruhe 
      Bundesrepublik Deutschland
;
_publ_section_title
;
 A Stable Aromatic Tetrasilacyclobutadiene Dication.
;
_journal_issue 38
_journal_name_full 'Journal of the American Chemical Society'
_journal_page_first 14987
_journal_page_last 14990
_journal_paper_doi 10.1021/jacs.9b08018
_journal_volume 141
_journal_year 2019
_chemical_formula_moiety 'C60 H92 N8 Si4, C4 H8 O, 2(C24 H20 B)'
_chemical_formula_sum 'C112 H140 B2 N8 O Si4'
_chemical_formula_weight 1748.29
_space_group_crystal_system orthorhombic
_space_group_IT_number 60
_space_group_name_Hall '-P 2n 2ab'
_space_group_name_H-M_alt 'P b c n'
_atom_sites_solution_hydrogens mixed
_atom_sites_solution_primary iterative
_audit_creation_date 2019-06-07
_audit_creation_method
;
Olex2 1.2
(compiled 2018.05.29 svn.r3508 for OlexSys, GUI svn.r5506)
;
_cell_angle_alpha 90
_cell_angle_beta 90
_cell_angle_gamma 90
_cell_formula_units_Z 4
_cell_length_a 23.2625(4)
_cell_length_b 17.5096(8)
_cell_length_c 24.5181(6)
_cell_measurement_reflns_used 73832
_cell_measurement_temperature 150.15
_cell_measurement_theta_max 64.43
_cell_measurement_theta_min 2.70
_cell_volume 9986.6(5)
_computing_cell_refinement
;
X-Area Recipe 1.33.0.0 (STOE, 2015)
PLATON (A.L.Spek, 2009)
;
_computing_data_collection 'X-Area Pilatus3_SV 1.31.150.0 (STOE, 2018)'
_computing_data_reduction
;
X-Area Integrate 1.73.1.0 (STOE, 2018)
X-Area LANA 1.73.2.0 (STOE, 2018)
PLATON (A.L.Spek, 2009)
;
_computing_molecular_graphics 'Diamond 4, Olex2 (Dolomanov et al., 2009)'
_computing_publication_material
;
STOE & Cie GmbH, X-Area, software package for collecting single-crystal or
multi-domain crystal data on STOE area-detector diffractometers, for image 
processing, for the correction and scaling of reflection intensities and 
for outlier rejection, version 1.84, Darmstadt 2018
MS Word (Microsoft)
Olex2 (Dolomanov et al., 2009)
;
_computing_structure_refinement 'SHELXL-2018/3 (Sheldrick, 2015)'
_computing_structure_solution 'SHELXS-2018/3 (Sheldrick, 2015)'
_diffrn_ambient_temperature 150.15
_diffrn_detector_area_resol_mean 13.33
_diffrn_detector_type Dectris
_diffrn_measured_fraction_theta_full 0.993
_diffrn_measured_fraction_theta_max 0.991
_diffrn_measurement_device 'Eulerian 4-circle diffractometer'
_diffrn_measurement_device_type 'STOE STADIVARI'
_diffrn_measurement_method 'rotation method, \w scans'
_diffrn_radiation_type GaK\a
_diffrn_radiation_wavelength 1.34143
_diffrn_reflns_av_R_equivalents 0.0364
_diffrn_reflns_av_unetI/netI 0.0252
_diffrn_reflns_Laue_measured_fraction_full 0.993
_diffrn_reflns_Laue_measured_fraction_max 0.991
_diffrn_reflns_limit_h_max 30
_diffrn_reflns_limit_h_min -25
_diffrn_reflns_limit_k_max 7
_diffrn_reflns_limit_k_min -22
_diffrn_reflns_limit_l_max 31
_diffrn_reflns_limit_l_min -32
_diffrn_reflns_number 67280
_diffrn_reflns_point_group_measured_fraction_full 0.993
_diffrn_reflns_point_group_measured_fraction_max 0.991
_diffrn_reflns_theta_full 53.597
_diffrn_reflns_theta_max 62.539
_diffrn_reflns_theta_min 3.136
_exptl_absorpt_coefficient_mu 0.616
_exptl_absorpt_correction_T_max 1.0000
_exptl_absorpt_correction_T_min 0.0294
_exptl_absorpt_correction_type multi-scan
_exptl_absorpt_process_details
;
STOE LANA, absorption correction by scaling of reflection intensities.
J. Koziskova, F. Hahn, J. Richter, J. Kozisek, "Comparison of different
absorption corrections on the model structure of tetrakis(\m~2~-acetato)-
diaqua-di-copper(II)", Acta Chimica Slovaca, vol. 9, no. 2, 2016, pp. 136 - 140.
;
_exptl_crystal_colour 'reddish orange'
_exptl_crystal_colour_modifier reddish
_exptl_crystal_colour_primary orange
_exptl_crystal_density_diffrn 1.163
_exptl_crystal_description block
_exptl_crystal_F_000 3768
_exptl_crystal_size_max 0.2
_exptl_crystal_size_mid 0.1
_exptl_crystal_size_min 0.09
_refine_diff_density_max 0.363
_refine_diff_density_min -0.304
_refine_diff_density_rms 0.058
_refine_ls_extinction_method none
_refine_ls_goodness_of_fit_ref 1.051
_refine_ls_hydrogen_treatment mixed
_refine_ls_matrix_type full
_refine_ls_number_parameters 687
_refine_ls_number_reflns 12014
_refine_ls_number_restraints 9
_refine_ls_restrained_S_all 1.056
_refine_ls_R_factor_all 0.0570
_refine_ls_R_factor_gt 0.0443
_refine_ls_shift/su_max 0.001
_refine_ls_shift/su_mean 0.000
_refine_ls_structure_factor_coef Fsqd
_refine_ls_weighting_details 'w=1/[\s^2^(Fo^2^)+(0.0751P)^2^+2.1973P] where P=(Fo^2^+2Fc^2^)/3'
_refine_ls_weighting_scheme calc
_refine_ls_wR_factor_gt 0.1232
_refine_ls_wR_factor_ref 0.1321
_reflns_Friedel_coverage 0.000
_reflns_number_gt 9744
_reflns_number_total 12014
_reflns_threshold_expression 'I > 2\s(I)'
_cod_data_source_file ja9b08018_si_003.cif
_cod_data_source_block tsxf03b
_cod_database_code 4129014
_shelx_shelxl_version_number 2018/3
_shelx_space_group_comment
;
The symmetry employed for this shelxl refinement is uniquely defined
by the following loop, which should always be used as a source of
symmetry information in preference to the above space-group names.
They are only intended as comments.
;
_shelx_estimated_absorpt_t_max 0.947
_shelx_estimated_absorpt_t_min 0.887
_olex2_refinement_description
;
1. Fixed Uiso
 At 1.2 times of:
  All C(H) groups, All C(H,H) groups
 At 1.5 times of:
  All C(H,H,H) groups
2. Restrained distances
 C12-C13B \\sim C12-C13A
 with sigma of 0.02
 C12-C14B \\sim C12-C14A
 with sigma of 0.02
 C12-C15B \\sim C12-C15A
 with sigma of 0.02
 C23-C24B \\sim C23-C24A
 with sigma of 0.02
 C23-C25B \\sim C23-C25A
 with sigma of 0.02
 C23-C26B \\sim C23-C26A
 with sigma of 0.02
 C27-C28B \\sim C27-C28A
 with sigma of 0.02
 C27-C29B \\sim C27-C29A
 with sigma of 0.02
 C27-C30B \\sim C27-C30A
 with sigma of 0.02
3. Others
 Fixed Sof: C13A(0.3) H13D(0.3) H13E(0.3) H13F(0.3) C13B(0.7) H13A(0.7)
 H13B(0.7) H13C(0.7) C14A(0.3) H14D(0.3) H14E(0.3) H14F(0.3) C14B(0.7)
 H14A(0.7) H14B(0.7) H14C(0.7) C15A(0.3) H15D(0.3) H15E(0.3) H15F(0.3)
 C15B(0.7) H15A(0.7) H15B(0.7) H15C(0.7) C24A(0.3) H24D(0.3) H24E(0.3)
 H24F(0.3) C24B(0.7) H24A(0.7) H24B(0.7) H24C(0.7) C25A(0.3) H25D(0.3)
 H25E(0.3) H25F(0.3) C25B(0.7) H25A(0.7) H25B(0.7) H25C(0.7) C26A(0.3)
 H26D(0.3) H26E(0.3) H26F(0.3) C26B(0.7) H26A(0.7) H26B(0.7) H26C(0.7)
 C28A(0.5) H28D(0.5) H28E(0.5) H28F(0.5) C28B(0.5) H28A(0.5) H28B(0.5)
 H28C(0.5) C29A(0.5) H29D(0.5) H29E(0.5) H29F(0.5) C29B(0.5) H29A(0.5)
 H29B(0.5) H29C(0.5) C30A(0.5) H30D(0.5) H30E(0.5) H30F(0.5) C30B(0.5)
 H30A(0.5) H30B(0.5) H30C(0.5) O(0.5)
4.a Secondary CH2 refined with riding coordinates:
 C56(H56A,H56B)
4.b Aromatic/amide H refined with riding coordinates:
 C3(H3), C4(H4), C5(H5), C6(H6), C7(H7), C18(H18), C19(H19), C20(H20),
 C21(H21), C22(H22), C32(H32), C33(H33), C34(H34), C35(H35), C36(H36), C38(H38),
  C39(H39), C40(H40), C41(H41), C42(H42), C44(H44), C45(H45), C46(H46),
 C47(H47), C48(H48), C50(H50), C51(H51), C52(H52), C53(H53), C54(H54)
4.c Idealised Me refined as rotating group:
 C9(H9A,H9B,H9C), C10(H10A,H10B,H10C), C11(H11A,H11B,H11C), C13A(H13D,H13E,
 H13F), C13B(H13A,H13B,H13C), C14A(H14D,H14E,H14F), C14B(H14A,H14B,H14C),
 C15A(H15D,H15E,H15F), C15B(H15A,H15B,H15C), C24A(H24D,H24E,H24F), C24B(H24A,
 H24B,H24C), C25A(H25D,H25E,H25F), C25B(H25A,H25B,H25C), C26A(H26D,H26E,H26F),
 C26B(H26A,H26B,H26C), C28A(H28D,H28E,H28F), C28B(H28A,H28B,H28C), C29A(H29D,
 H29E,H29F), C29B(H29A,H29B,H29C), C30A(H30D,H30E,H30F), C30B(H30A,H30B,H30C)
;
_olex2_submission_special_instructions 'No special instructions were received'

loop_
_space_group_symop_operation_xyz
'x, y, z'
'-x+1/2, -y+1/2, z+1/2'
'x+1/2, -y+1/2, -z'
'-x, y, -z+1/2'
'-x, -y, -z'
'x-1/2, y-1/2, -z-1/2'
'-x-1/2, y-1/2, z'
'x, -y, z-1/2'

loop_
_atom_site_label
_atom_site_type_symbol
_atom_site_fract_x
_atom_site_fract_y
_atom_site_fract_z
_atom_site_U_iso_or_equiv
_atom_site_adp_type
_atom_site_occupancy
_atom_site_site_symmetry_order
_atom_site_calc_flag
_atom_site_refinement_flags_posn
_atom_site_refinement_flags_occupancy
_atom_site_disorder_assembly
_atom_site_disorder_group
Si1 Si 0.03550(2) 0.80968(2) 0.21869(2) 0.02420(9) Uani 1 1 d . . . .
Si2 Si 0.02955(2) 0.68059(2) 0.21312(2) 0.02836(9) Uani 1 1 d . . . .
N1 N 0.09563(5) 0.87844(6) 0.22678(4) 0.0272(2) Uani 1 1 d . . . .
N2 N 0.04436(5) 0.86445(6) 0.15418(4) 0.0292(2) Uani 1 1 d . . . .
N3 N 0.01700(5) 0.61328(7) 0.15561(5) 0.0369(3) Uani 1 1 d . . . .
N4 N 0.09768(5) 0.62940(6) 0.19687(5) 0.0343(2) Uani 1 1 d . . . .
C1 C 0.08839(5) 0.90321(7) 0.17565(5) 0.0280(2) Uani 1 1 d . . . .
C2 C 0.12361(6) 0.96092(8) 0.14709(5) 0.0319(3) Uani 1 1 d . . . .
C3 C 0.17614(6) 0.93951(9) 0.12492(6) 0.0388(3) Uani 1 1 d . . . .
H3 H 0.189800 0.888739 0.129238 0.047 Uiso 1 1 calc R . . .
C4 C 0.20840(7) 0.99252(11) 0.09654(7) 0.0507(4) Uani 1 1 d . . . .
H4 H 0.243981 0.977924 0.080625 0.061 Uiso 1 1 calc R . . .
C5 C 0.18910(8) 1.06631(11) 0.09132(7) 0.0531(4) Uani 1 1 d . . . .
H5 H 0.211428 1.102463 0.071667 0.064 Uiso 1 1 calc R . . .
C6 C 0.13787(9) 1.08831(10) 0.11422(7) 0.0524(4) Uani 1 1 d . . . .
H6 H 0.125368 1.139770 0.110996 0.063 Uiso 1 1 calc R . . .
C7 C 0.10423(7) 1.03569(9) 0.14207(6) 0.0424(3) Uani 1 1 d . . . .
H7 H 0.068472 1.050565 0.157488 0.051 Uiso 1 1 calc R . . .
C8 C 0.12295(6) 0.91970(7) 0.27347(5) 0.0315(3) Uani 1 1 d . . . .
C9 C 0.17898(6) 0.95943(9) 0.25769(6) 0.0389(3) Uani 1 1 d . . . .
H9A H 0.204103 0.923126 0.238795 0.058 Uiso 1 1 calc GR . . .
H9B H 0.198241 0.978096 0.290644 0.058 Uiso 1 1 calc GR . . .
H9C H 0.170537 1.002563 0.233511 0.058 Uiso 1 1 calc GR . . .
C10 C 0.08008(7) 0.97843(9) 0.29499(7) 0.0425(3) Uani 1 1 d . . . .
H10A H 0.071704 1.015890 0.266378 0.064 Uiso 1 1 calc GR . . .
H10B H 0.096546 1.004550 0.326704 0.064 Uiso 1 1 calc GR . . .
H10C H 0.044476 0.952552 0.305710 0.064 Uiso 1 1 calc GR . . .
C11 C 0.13763(8) 0.86006(9) 0.31651(6) 0.0453(4) Uani 1 1 d . . . .
H11A H 0.104257 0.827004 0.322634 0.068 Uiso 1 1 calc GR . . .
H11B H 0.147944 0.885677 0.350679 0.068 Uiso 1 1 calc GR . . .
H11C H 0.170142 0.829147 0.303914 0.068 Uiso 1 1 calc GR . . .
C12 C 0.03175(6) 0.85270(8) 0.09483(5) 0.0328(3) Uani 1 1 d D . . .
C13A C -0.0037(3) 0.9154(3) 0.0736(2) 0.0485(13) Uani 0.3 1 d D P A 2
H13D H -0.039046 0.919366 0.095152 0.073 Uiso 0.3 1 calc GR P A 2
H13E H -0.013478 0.905202 0.035406 0.073 Uiso 0.3 1 calc GR P A 2
H13F H 0.017778 0.963407 0.076064 0.073 Uiso 0.3 1 calc GR P A 2
C13B C 0.03516(12) 0.92906(14) 0.06150(9) 0.0433(5) Uani 0.7 1 d D P A 1
H13A H 0.013729 0.969060 0.080685 0.065 Uiso 0.7 1 calc GR P A 1
H13B H 0.018443 0.921236 0.025242 0.065 Uiso 0.7 1 calc GR P A 1
H13C H 0.075447 0.944572 0.057760 0.065 Uiso 0.7 1 calc GR P A 1
C14A C 0.0833(3) 0.8320(5) 0.0596(3) 0.0480(16) Uani 0.3 1 d D P A 2
H14D H 0.106698 0.877679 0.053291 0.072 Uiso 0.3 1 calc GR P A 2
H14E H 0.069900 0.811744 0.024584 0.072 Uiso 0.3 1 calc GR P A 2
H14F H 0.106453 0.793244 0.078277 0.072 Uiso 0.3 1 calc GR P A 2
C14B C 0.07570(12) 0.79776(17) 0.07333(11) 0.0416(6) Uani 0.7 1 d D P A 1
H14A H 0.114153 0.819960 0.077264 0.062 Uiso 0.7 1 calc GR P A 1
H14B H 0.068056 0.787521 0.034710 0.062 Uiso 0.7 1 calc GR P A 1
H14C H 0.073623 0.749909 0.093964 0.062 Uiso 0.7 1 calc GR P A 1
C15A C -0.0084(2) 0.7771(3) 0.09077(18) 0.0372(10) Uani 0.3 1 d D P A 2
H15D H 0.014740 0.731628 0.098638 0.056 Uiso 0.3 1 calc GR P A 2
H15E H -0.024469 0.773094 0.053922 0.056 Uiso 0.3 1 calc GR P A 2
H15F H -0.039805 0.780804 0.117312 0.056 Uiso 0.3 1 calc GR P A 2
C15B C -0.02825(10) 0.82460(16) 0.09053(9) 0.0415(5) Uani 0.7 1 d D P A 1
H15A H -0.033712 0.781454 0.115450 0.062 Uiso 0.7 1 calc GR P A 1
H15B H -0.035784 0.808020 0.053028 0.062 Uiso 0.7 1 calc GR P A 1
H15C H -0.054873 0.865779 0.100260 0.062 Uiso 0.7 1 calc GR P A 1
C16 C 0.07203(6) 0.59076(8) 0.15651(6) 0.0356(3) Uani 1 1 d . . . .
C17 C 0.09943(6) 0.53636(8) 0.11792(6) 0.0394(3) Uani 1 1 d . . . .
C18 C 0.10555(8) 0.45970(9) 0.13156(7) 0.0486(4) Uani 1 1 d . . . .
H18 H 0.093662 0.441482 0.166269 0.058 Uiso 1 1 calc R . . .
C19 C 0.12951(8) 0.41005(10) 0.09327(8) 0.0564(5) Uani 1 1 d . . . .
H19 H 0.133299 0.357360 0.101776 0.068 Uiso 1 1 calc R . . .
C20 C 0.14775(8) 0.43666(11) 0.04318(8) 0.0564(5) Uani 1 1 d . . . .
H20 H 0.164164 0.402220 0.017614 0.068 Uiso 1 1 calc R . . .
C21 C 0.14232(7) 0.51261(11) 0.03005(7) 0.0511(4) Uani 1 1 d . . . .
H21 H 0.155369 0.530801 -0.004288 0.061 Uiso 1 1 calc R . . .
C22 C 0.11755(7) 0.56282(9) 0.06740(7) 0.0437(3) Uani 1 1 d . . . .
H22 H 0.113076 0.615208 0.058265 0.052 Uiso 1 1 calc R . . .
C23 C -0.03370(7) 0.57265(9) 0.13177(7) 0.0438(4) Uani 1 1 d D . . .
C24A C -0.0882(2) 0.6166(3) 0.1471(2) 0.0355(11) Uani 0.3 1 d D P B 2
H24D H -0.093149 0.615768 0.186781 0.053 Uiso 0.3 1 calc GR P B 2
H24E H -0.121555 0.592612 0.129680 0.053 Uiso 0.3 1 calc GR P B 2
H24F H -0.084838 0.669593 0.134621 0.053 Uiso 0.3 1 calc GR P B 2
C24B C -0.07950(12) 0.63321(16) 0.12075(13) 0.0485(6) Uani 0.7 1 d D P B 1
H24A H -0.083415 0.666276 0.152784 0.073 Uiso 0.7 1 calc GR P B 1
H24B H -0.116347 0.608208 0.113232 0.073 Uiso 0.7 1 calc GR P B 1
H24C H -0.068116 0.663996 0.089168 0.073 Uiso 0.7 1 calc GR P B 1
C25A C -0.0284(5) 0.5669(9) 0.0701(4) 0.089(5) Uani 0.3 1 d D P B 2
H25D H -0.020317 0.617598 0.054931 0.134 Uiso 0.3 1 calc GR P B 2
H25E H -0.064556 0.547605 0.054832 0.134 Uiso 0.3 1 calc GR P B 2
H25F H 0.002936 0.531967 0.060750 0.134 Uiso 0.3 1 calc GR P B 2
C25B C -0.0203(3) 0.5350(3) 0.0769(2) 0.0600(12) Uani 0.7 1 d D P B 1
H25A H -0.000576 0.571733 0.053246 0.090 Uiso 0.7 1 calc GR P B 1
H25B H -0.056278 0.518824 0.059533 0.090 Uiso 0.7 1 calc GR P B 1
H25C H 0.004376 0.490461 0.082735 0.090 Uiso 0.7 1 calc GR P B 1
C26A C -0.0405(4) 0.4905(4) 0.1561(5) 0.070(3) Uani 0.3 1 d D P B 2
H26D H -0.007703 0.458992 0.144912 0.106 Uiso 0.3 1 calc GR P B 2
H26E H -0.076148 0.467567 0.142535 0.106 Uiso 0.3 1 calc GR P B 2
H26F H -0.041792 0.493548 0.195954 0.106 Uiso 0.3 1 calc GR P B 2
C26B C -0.05272(17) 0.5150(2) 0.17398(17) 0.0608(9) Uani 0.7 1 d D P B 1
H26A H -0.021155 0.479445 0.181493 0.091 Uiso 0.7 1 calc GR P B 1
H26B H -0.085948 0.486538 0.160150 0.091 Uiso 0.7 1 calc GR P B 1
H26C H -0.063396 0.541589 0.207657 0.091 Uiso 0.7 1 calc GR P B 1
C27 C 0.16062(6) 0.63992(8) 0.20644(6) 0.0352(3) Uani 1 1 d D . . .
C28A C 0.1883(4) 0.5674(4) 0.2267(2) 0.0575(17) Uani 0.5 1 d D P C 2
H28D H 0.167648 0.549055 0.259010 0.086 Uiso 0.5 1 calc GR P C 2
H28E H 0.228464 0.577477 0.236229 0.086 Uiso 0.5 1 calc GR P C 2
H28F H 0.186643 0.528434 0.198029 0.086 Uiso 0.5 1 calc GR P C 2
C28B C 0.1923(3) 0.5640(4) 0.2041(2) 0.0514(14) Uani 0.5 1 d D P C 1
H28A H 0.171658 0.526096 0.225993 0.077 Uiso 0.5 1 calc GR P C 1
H28B H 0.231280 0.570471 0.218508 0.077 Uiso 0.5 1 calc GR P C 1
H28C H 0.194388 0.546518 0.166138 0.077 Uiso 0.5 1 calc GR P C 1
C29A C 0.17029(14) 0.7047(2) 0.24675(15) 0.0386(7) Uani 0.5 1 d D P C 2
H29D H 0.160333 0.753445 0.229470 0.058 Uiso 0.5 1 calc GR P C 2
H29E H 0.210759 0.705602 0.257825 0.058 Uiso 0.5 1 calc GR P C 2
H29F H 0.145986 0.696918 0.278921 0.058 Uiso 0.5 1 calc GR P C 2
C29B C 0.16533(14) 0.6690(2) 0.26557(14) 0.0410(7) Uani 0.5 1 d D P C 1
H29A H 0.137168 0.709745 0.271527 0.062 Uiso 0.5 1 calc GR P C 1
H29B H 0.204133 0.688815 0.271974 0.062 Uiso 0.5 1 calc GR P C 1
H29C H 0.157673 0.626797 0.290834 0.062 Uiso 0.5 1 calc GR P C 1
C30A C 0.19403(18) 0.6670(3) 0.15329(17) 0.0527(10) Uani 0.5 1 d D P C 2
H30D H 0.195913 0.624691 0.127142 0.079 Uiso 0.5 1 calc GR P C 2
H30E H 0.233081 0.682688 0.163215 0.079 Uiso 0.5 1 calc GR P C 2
H30F H 0.173695 0.710141 0.136735 0.079 Uiso 0.5 1 calc GR P C 2
C30B C 0.18001(18) 0.6975(3) 0.16700(17) 0.0474(8) Uani 0.5 1 d D P C 1
H30A H 0.174562 0.678037 0.129880 0.071 Uiso 0.5 1 calc GR P C 1
H30B H 0.220828 0.708480 0.173017 0.071 Uiso 0.5 1 calc GR P C 1
H30C H 0.157582 0.744397 0.171772 0.071 Uiso 0.5 1 calc GR P C 1
O O 0.0132(3) 0.34970(17) 0.2418(3) 0.0821(18) Uani 0.5 1 d . P . .
C55 C -0.02159(14) 0.30431(15) 0.20775(10) 0.0766(7) Uani 1 1 d . . . .
H55A H -0.0036(13) 0.3232(16) 0.1724(13) 0.102(9) Uiso 1 1 d . . . .
H55B H -0.0655(14) 0.3119(16) 0.2107(12) 0.103(10) Uiso 1 1 d . . . .
C56 C -0.00381(12) 0.22365(15) 0.21958(9) 0.0757(6) Uani 1 1 d . . . .
H56A H 0.032577 0.210711 0.200792 0.091 Uiso 1 1 calc R . . .
H56B H -0.033956 0.186994 0.208296 0.091 Uiso 1 1 calc R . . .
C31 C 0.11434(6) 0.78009(8) -0.07930(5) 0.0346(3) Uani 1 1 d . . . .
C32 C 0.06482(7) 0.82406(10) -0.08707(7) 0.0453(4) Uani 1 1 d . . . .
H32 H 0.068733 0.874062 -0.101649 0.054 Uiso 1 1 calc R . . .
C33 C 0.00993(8) 0.79750(13) -0.07431(8) 0.0576(5) Uani 1 1 d . . . .
H33 H -0.022412 0.829909 -0.079208 0.069 Uiso 1 1 calc R . . .
C34 C 0.00238(8) 0.72459(13) -0.05465(7) 0.0576(5) Uani 1 1 d . . . .
H34 H -0.034969 0.706223 -0.046066 0.069 Uiso 1 1 calc R . . .
C35 C 0.04993(8) 0.67862(10) -0.04760(7) 0.0497(4) Uani 1 1 d . . . .
H35 H 0.045320 0.627882 -0.034584 0.060 Uiso 1 1 calc R . . .
C36 C 0.10439(7) 0.70605(9) -0.05942(6) 0.0406(3) Uani 1 1 d . . . .
H36 H 0.136422 0.673316 -0.053821 0.049 Uiso 1 1 calc R . . .
C37 C 0.22946(6) 0.77265(7) -0.05947(5) 0.0303(3) Uani 1 1 d . . . .
C38 C 0.28457(6) 0.75625(7) -0.07933(6) 0.0356(3) Uani 1 1 d . . . .
H38 H 0.290892 0.757226 -0.117602 0.043 Uiso 1 1 calc R . . .
C39 C 0.33033(7) 0.73862(8) -0.04513(7) 0.0413(3) Uani 1 1 d . . . .
H39 H 0.366982 0.727703 -0.060352 0.050 Uiso 1 1 calc R . . .
C40 C 0.32310(7) 0.73681(8) 0.01034(7) 0.0433(3) Uani 1 1 d . . . .
H40 H 0.354519 0.725297 0.033695 0.052 Uiso 1 1 calc R . . .
C41 C 0.26937(8) 0.75202(9) 0.03171(6) 0.0445(4) Uani 1 1 d . . . .
H41 H 0.263615 0.750701 0.070057 0.053 Uiso 1 1 calc R . . .
C42 C 0.22373(6) 0.76925(9) -0.00268(6) 0.0380(3) Uani 1 1 d . . . .
H42 H 0.187120 0.779125 0.012979 0.046 Uiso 1 1 calc R . . .
C43 C 0.19140(6) 0.89907(7) -0.09313(5) 0.0334(3) Uani 1 1 d . . . .
C44 C 0.16252(8) 0.94809(8) -0.05741(6) 0.0417(3) Uani 1 1 d . . . .
H44 H 0.129328 0.929929 -0.038932 0.050 Uiso 1 1 calc R . . .
C45 C 0.18083(9) 1.02272(9) -0.04803(6) 0.0494(4) Uani 1 1 d . . . .
H45 H 0.159525 1.054568 -0.024040 0.059 Uiso 1 1 calc R . . .
C46 C 0.22919(8) 1.05084(9) -0.07296(7) 0.0496(4) Uani 1 1 d . . . .
H46 H 0.242026 1.101344 -0.065754 0.060 Uiso 1 1 calc R . . .
C47 C 0.25911(7) 1.00405(8) -0.10900(7) 0.0465(4) Uani 1 1 d . . . .
H47 H 0.292582 1.022484 -0.126876 0.056 Uiso 1 1 calc R . . .
C48 C 0.23983(7) 0.93055(8) -0.11865(6) 0.0407(3) Uani 1 1 d . . . .
H48 H 0.260475 0.899823 -0.143876 0.049 Uiso 1 1 calc R . . .
C49 C 0.18267(6) 0.77693(8) -0.16174(5) 0.0332(3) Uani 1 1 d . . . .
C50 C 0.19342(7) 0.70026(8) -0.17436(6) 0.0408(3) Uani 1 1 d . . . .
H50 H 0.203111 0.666311 -0.145577 0.049 Uiso 1 1 calc R . . .
C51 C 0.19052(7) 0.67166(10) -0.22716(7) 0.0504(4) Uani 1 1 d . . . .
H51 H 0.197781 0.619077 -0.233787 0.061 Uiso 1 1 calc R . . .
C52 C 0.17705(8) 0.71975(12) -0.27010(7) 0.0542(4) Uani 1 1 d . . . .
H52 H 0.175214 0.700718 -0.306346 0.065 Uiso 1 1 calc R . . .
C53 C 0.16637(8) 0.79559(11) -0.25944(7) 0.0514(4) Uani 1 1 d . . . .
H53 H 0.157036 0.829205 -0.288535 0.062 Uiso 1 1 calc R . . .
C54 C 0.16913(7) 0.82344(9) -0.20627(6) 0.0403(3) Uani 1 1 d . . . .
H54 H 0.161521 0.876028 -0.200036 0.048 Uiso 1 1 calc R . . .
B B 0.17853(7) 0.80712(8) -0.09858(6) 0.0310(3) Uani 1 1 d . . . .

loop_
_atom_site_aniso_label
_atom_site_aniso_U_11
_atom_site_aniso_U_22
_atom_site_aniso_U_33
_atom_site_aniso_U_23
_atom_site_aniso_U_13
_atom_site_aniso_U_12
Si1 0.02182(17) 0.02759(17) 0.02320(16) -0.00139(11) 0.00039(12) -0.00088(12)
Si2 0.02448(18) 0.02784(18) 0.03276(19) -0.00569(12) -0.00458(13) 0.00214(12)
N1 0.0260(5) 0.0299(5) 0.0257(5) 0.0006(4) -0.0017(4) -0.0044(4)
N2 0.0239(5) 0.0393(6) 0.0243(5) 0.0009(4) 0.0001(4) -0.0027(4)
N3 0.0330(6) 0.0354(6) 0.0423(6) -0.0127(5) -0.0116(5) 0.0058(5)
N4 0.0290(6) 0.0361(6) 0.0377(6) -0.0113(5) -0.0080(5) 0.0081(4)
C1 0.0243(6) 0.0340(6) 0.0258(6) 0.0000(4) 0.0009(4) 0.0016(5)
C2 0.0304(7) 0.0385(7) 0.0270(6) 0.0043(5) -0.0008(5) -0.0059(5)
C3 0.0303(7) 0.0484(8) 0.0376(7) 0.0012(6) 0.0016(6) -0.0059(6)
C4 0.0361(8) 0.0713(11) 0.0446(8) 0.0059(8) 0.0051(6) -0.0179(8)
C5 0.0567(10) 0.0607(10) 0.0418(8) 0.0140(7) -0.0056(7) -0.0279(8)
C6 0.0693(12) 0.0456(9) 0.0425(8) 0.0134(7) -0.0072(8) -0.0106(8)
C7 0.0467(9) 0.0425(8) 0.0381(7) 0.0092(6) -0.0004(6) -0.0001(6)
C8 0.0339(7) 0.0332(6) 0.0275(6) -0.0013(5) -0.0048(5) -0.0074(5)
C9 0.0341(7) 0.0433(7) 0.0392(7) -0.0004(6) -0.0076(6) -0.0117(6)
C10 0.0435(8) 0.0411(8) 0.0431(8) -0.0116(6) 0.0042(6) -0.0054(6)
C11 0.0604(10) 0.0428(8) 0.0327(7) 0.0045(6) -0.0154(7) -0.0155(7)
C12 0.0303(7) 0.0448(7) 0.0232(6) -0.0008(5) -0.0016(5) -0.0019(5)
C13A 0.063(4) 0.050(3) 0.033(3) 0.005(2) -0.016(3) 0.002(3)
C13B 0.0526(14) 0.0495(12) 0.0278(10) 0.0076(8) -0.0080(10) -0.0065(11)
C14A 0.036(3) 0.076(5) 0.032(3) -0.009(3) 0.008(2) -0.016(3)
C14B 0.0412(14) 0.0541(16) 0.0297(13) -0.0130(10) 0.0009(10) 0.0030(12)
C15A 0.030(2) 0.056(3) 0.026(2) -0.005(2) -0.0028(18) -0.013(2)
C15B 0.0320(11) 0.0606(15) 0.0318(10) -0.0001(10) -0.0046(8) -0.0098(10)
C16 0.0370(7) 0.0308(6) 0.0388(7) -0.0077(5) -0.0076(6) 0.0064(5)
C17 0.0383(8) 0.0380(7) 0.0419(8) -0.0153(6) -0.0120(6) 0.0100(6)
C18 0.0546(10) 0.0391(8) 0.0522(9) -0.0122(6) -0.0149(8) 0.0122(7)
C19 0.0610(11) 0.0398(8) 0.0685(12) -0.0212(8) -0.0210(9) 0.0169(8)
C20 0.0534(10) 0.0599(10) 0.0558(10) -0.0311(8) -0.0166(8) 0.0199(8)
C21 0.0432(9) 0.0647(10) 0.0454(9) -0.0182(7) -0.0087(7) 0.0103(8)
C22 0.0403(8) 0.0454(8) 0.0454(8) -0.0134(6) -0.0111(6) 0.0084(6)
C23 0.0369(8) 0.0413(8) 0.0532(9) -0.0151(7) -0.0139(7) -0.0008(6)
C24A 0.029(3) 0.046(3) 0.031(3) 0.000(2) -0.005(2) -0.008(2)
C24B 0.0371(14) 0.0480(14) 0.0603(18) -0.0141(13) -0.0196(13) 0.0045(11)
C25A 0.038(5) 0.181(15) 0.049(5) -0.048(8) -0.004(4) -0.013(8)
C25B 0.052(2) 0.061(2) 0.067(2) -0.0303(16) -0.0282(16) 0.0058(15)
C26A 0.054(5) 0.041(4) 0.116(9) -0.010(4) 0.001(5) -0.009(3)
C26B 0.052(2) 0.050(2) 0.081(2) 0.0001(16) -0.0198(17) -0.0135(15)
C27 0.0280(7) 0.0411(7) 0.0363(7) -0.0092(5) -0.0073(5) 0.0070(5)
C28A 0.053(3) 0.042(2) 0.077(4) -0.012(3) -0.031(3) 0.0148(18)
C28B 0.0310(19) 0.052(2) 0.071(4) -0.015(3) -0.015(3) 0.0153(16)
C29A 0.0262(14) 0.0448(18) 0.0449(19) -0.0119(14) -0.0014(13) 0.0009(14)
C29B 0.0258(15) 0.056(2) 0.0411(18) -0.0140(15) -0.0068(13) 0.0031(15)
C30A 0.034(2) 0.085(3) 0.039(2) -0.0091(19) 0.0005(15) -0.003(2)
C30B 0.037(2) 0.063(3) 0.042(2) 0.0023(17) -0.0048(16) -0.0075(17)
O 0.106(6) 0.0763(16) 0.064(4) 0.0063(18) -0.030(3) -0.015(2)
C55 0.0908(19) 0.0832(16) 0.0558(13) 0.0026(11) -0.0251(12) -0.0013(13)
C56 0.0802(16) 0.0819(15) 0.0650(13) -0.0050(11) -0.0242(12) -0.0011(13)
C31 0.0351(7) 0.0403(7) 0.0285(6) -0.0044(5) 0.0005(5) 0.0002(6)
C32 0.0367(8) 0.0580(9) 0.0413(8) 0.0025(7) -0.0033(6) 0.0038(7)
C33 0.0331(8) 0.0886(14) 0.0510(10) -0.0033(9) -0.0080(7) 0.0044(8)
C34 0.0383(9) 0.0883(14) 0.0461(9) -0.0098(9) -0.0009(7) -0.0214(9)
C35 0.0509(10) 0.0556(9) 0.0427(8) -0.0085(7) 0.0025(7) -0.0200(8)
C36 0.0417(8) 0.0404(7) 0.0397(7) -0.0066(6) 0.0032(6) -0.0062(6)
C37 0.0323(7) 0.0243(5) 0.0343(6) 0.0004(4) 0.0017(5) 0.0002(5)
C38 0.0344(7) 0.0338(7) 0.0387(7) -0.0001(5) 0.0047(6) 0.0017(5)
C39 0.0318(7) 0.0362(7) 0.0560(9) 0.0027(6) 0.0027(6) 0.0014(6)
C40 0.0388(8) 0.0373(7) 0.0537(9) 0.0097(6) -0.0108(7) -0.0024(6)
C41 0.0471(9) 0.0506(9) 0.0358(7) 0.0092(6) -0.0027(6) -0.0028(7)
C42 0.0350(7) 0.0444(7) 0.0346(7) 0.0038(6) 0.0042(6) 0.0012(6)
C43 0.0384(7) 0.0309(6) 0.0308(6) 0.0002(5) -0.0051(5) 0.0045(5)
C44 0.0553(9) 0.0350(7) 0.0347(7) -0.0016(5) 0.0010(6) 0.0049(6)
C45 0.0767(12) 0.0347(7) 0.0369(7) -0.0064(6) -0.0065(8) 0.0080(7)
C46 0.0683(11) 0.0299(7) 0.0506(9) 0.0011(6) -0.0231(8) -0.0001(7)
C47 0.0462(9) 0.0358(7) 0.0575(9) 0.0094(6) -0.0105(7) -0.0039(6)
C48 0.0422(8) 0.0328(7) 0.0471(8) 0.0023(6) -0.0021(6) 0.0021(6)
C49 0.0319(7) 0.0356(7) 0.0320(6) -0.0014(5) 0.0023(5) 0.0011(5)
C50 0.0435(8) 0.0376(7) 0.0412(8) -0.0051(6) 0.0002(6) 0.0019(6)
C51 0.0459(9) 0.0519(9) 0.0534(9) -0.0210(7) 0.0013(7) 0.0011(7)
C52 0.0472(10) 0.0788(12) 0.0365(8) -0.0178(8) 0.0019(7) -0.0030(9)
C53 0.0506(10) 0.0706(11) 0.0330(8) 0.0038(7) -0.0029(7) -0.0021(8)
C54 0.0407(8) 0.0445(8) 0.0358(7) 0.0016(6) 0.0019(6) 0.0021(6)
B 0.0340(8) 0.0288(7) 0.0300(7) -0.0002(5) 0.0020(6) 0.0022(5)

loop_
_atom_type_symbol
_atom_type_description
_atom_type_scat_dispersion_real
_atom_type_scat_dispersion_imag
_atom_type_scat_source
C C 0.0148 0.0070 'International Tables Vol C Tables 4.2.6.8 and 6.1.1.4'
H H 0.0000 0.0000 'International Tables Vol C Tables 4.2.6.8 and 6.1.1.4'
B B 0.0073 0.0030 'International Tables Vol C Tables 4.2.6.8 and 6.1.1.4'
N N 0.0253 0.0136 'International Tables Vol C Tables 4.2.6.8 and 6.1.1.4'
O O 0.0389 0.0241 'International Tables Vol C Tables 4.2.6.8 and 6.1.1.4'
Si Si 0.2148 0.2489 'International Tables Vol C Tables 4.2.6.8 and 6.1.1.4'

loop_
_geom_angle_atom_site_label_1
_geom_angle_atom_site_label_2
_geom_angle_atom_site_label_3
_geom_angle
_geom_angle_site_symmetry_1
_geom_angle_site_symmetry_3
Si1 Si1 Si2 89.788(12) 4 .
N1 Si1 Si1 118.63(4) . 4
N1 Si1 Si2 134.32(4) . .
N1 Si1 N2 70.92(5) . .
N2 Si1 Si1 131.28(4) . 4
N2 Si1 Si2 117.96(4) . .
Si1 Si2 Si2 89.369(12) . 4
N3 Si2 Si1 133.33(4) . .
N3 Si2 Si2 120.55(4) . 4
N3 Si2 N4 70.54(5) . .
N4 Si2 Si1 116.11(4) . .
N4 Si2 Si2 133.22(4) . 4
C1 N1 Si1 90.88(8) . .
C1 N1 C8 127.92(10) . .
C8 N1 Si1 135.68(8) . .
C1 N2 Si1 90.67(8) . .
C1 N2 C12 127.03(10) . .
C12 N2 Si1 137.12(9) . .
C16 N3 Si2 91.38(8) . .
C16 N3 C23 128.29(11) . .
C23 N3 Si2 136.12(10) . .
C16 N4 Si2 91.26(8) . .
C16 N4 C27 127.95(11) . .
C27 N4 Si2 137.76(9) . .
N1 C1 C2 126.62(11) . .
N2 C1 N1 107.53(11) . .
N2 C1 C2 125.83(11) . .
C3 C2 C1 119.26(12) . .
C3 C2 C7 120.33(13) . .
C7 C2 C1 120.41(12) . .
C4 C3 C2 119.58(15) . .
C5 C4 C3 120.08(16) . .
C6 C5 C4 120.64(15) . .
C5 C6 C7 120.28(16) . .
C6 C7 C2 119.06(16) . .
N1 C8 C9 112.88(11) . .
N1 C8 C10 108.21(11) . .
N1 C8 C11 107.12(10) . .
C10 C8 C9 109.77(11) . .
C11 C8 C9 107.24(12) . .
C11 C8 C10 111.64(13) . .
N2 C12 C13B 112.26(13) . .
N2 C12 C14A 115.4(3) . .
N2 C12 C14B 107.22(14) . .
N2 C12 C15A 106.51(18) . .
C13A C12 N2 110.6(2) . .
C13A C12 C14A 114.8(4) . .
C13A C12 C15A 105.3(3) . .
C14A C12 C15A 103.0(3) . .
C14B C12 C13B 109.21(17) . .
C15B C12 N2 107.38(12) . .
C15B C12 C13B 107.04(16) . .
C15B C12 C14B 113.81(18) . .
N3 C16 C17 126.03(12) . .
N4 C16 N3 106.81(11) . .
N4 C16 C17 127.09(13) . .
C18 C17 C16 120.63(15) . .
C22 C17 C16 118.98(13) . .
C22 C17 C18 120.38(14) . .
C17 C18 C19 118.71(18) . .
C20 C19 C18 120.73(16) . .
C21 C20 C19 120.45(15) . .
C20 C21 C22 119.63(18) . .
C17 C22 C21 120.08(16) . .
N3 C23 C24A 108.6(2) . .
N3 C23 C24B 106.79(14) . .
N3 C23 C25A 110.9(5) . .
N3 C23 C25B 112.8(3) . .
N3 C23 C26A 111.6(4) . .
N3 C23 C26B 106.31(18) . .
C24A C23 C26A 106.6(4) . .
C24B C23 C25B 106.6(2) . .
C25A C23 C24A 110.1(6) . .
C25A C23 C26A 109.0(8) . .
C26B C23 C24B 112.4(2) . .
C26B C23 C25B 112.0(3) . .
N4 C27 C28A 111.4(3) . .
N4 C27 C28B 111.2(3) . .
N4 C27 C29A 109.80(15) . .
N4 C27 C29B 104.96(16) . .
N4 C27 C30A 112.77(18) . .
C28A C27 C29A 110.6(3) . .
C28A C27 C30A 108.2(4) . .
C28B C27 C29B 106.9(3) . .
C29A C27 C30A 103.8(2) . .
C30B C27 N4 106.40(19) . .
C30B C27 C28B 115.2(4) . .
C30B C27 C29B 111.8(3) . .
O O C55 69.8(9) 4 4
O O C55 81.0(11) 4 .
C55 O C55 105.5(3) . 4
O C55 O 29.2(4) . 4
O C55 C56 105.0(3) . .
O C55 C56 107.9(3) 4 .
C55 C56 C56 102.98(15) . 4
C32 C31 C36 114.82(14) . .
C32 C31 B 123.58(13) . .
C36 C31 B 121.18(13) . .
C33 C32 C31 122.68(16) . .
C34 C33 C32 120.33(17) . .
C33 C34 C35 118.89(16) . .
C34 C35 C36 120.33(17) . .
C35 C36 C31 122.91(16) . .
C38 C37 B 122.24(12) . .
C42 C37 C38 115.09(13) . .
C42 C37 B 121.91(12) . .
C39 C38 C37 122.46(14) . .
C40 C39 C38 120.64(15) . .
C39 C40 C41 118.88(14) . .
C40 C41 C42 120.23(14) . .
C41 C42 C37 122.69(14) . .
C44 C43 C48 115.12(13) . .
C44 C43 B 124.39(13) . .
C48 C43 B 119.70(12) . .
C45 C44 C43 122.15(16) . .
C46 C45 C44 120.91(15) . .
C45 C46 C47 118.81(14) . .
C48 C47 C46 119.62(16) . .
C47 C48 C43 123.37(15) . .
C50 C49 B 121.91(12) . .
C54 C49 C50 115.22(13) . .
C54 C49 B 122.46(12) . .
C51 C50 C49 122.88(15) . .
C52 C51 C50 120.01(16) . .
C53 C52 C51 118.91(15) . .
C52 C53 C54 120.48(16) . .
C53 C54 C49 122.49(15) . .
C31 B C37 112.59(11) . .
C31 B C43 115.23(11) . .
C31 B C49 103.49(11) . .
C37 B C43 100.46(10) . .
C49 B C37 113.04(11) . .
C49 B C43 112.46(11) . .

loop_
_geom_bond_atom_site_label_1
_geom_bond_atom_site_label_2
_geom_bond_distance
_geom_bond_site_symmetry_2
Si1 Si1 2.2550(6) 4
Si1 Si2 2.2687(5) .
Si1 N1 1.8562(11) .
Si1 N2 1.8613(11) .
Si2 Si2 2.2718(7) 4
Si2 N3 1.8607(12) .
Si2 N4 1.8638(12) .
N1 C1 1.3372(15) .
N1 C8 1.4953(16) .
N2 C1 1.3368(16) .
N2 C12 1.4984(16) .
N3 C16 1.3396(18) .
N3 C23 1.4963(18) .
N4 C16 1.3391(17) .
N4 C27 1.4943(17) .
C1 C2 1.4773(17) .
C2 C3 1.389(2) .
C2 C7 1.390(2) .
C3 C4 1.382(2) .
C4 C5 1.374(3) .
C5 C6 1.373(3) .
C6 C7 1.389(2) .
C8 C9 1.5272(19) .
C8 C10 1.526(2) .
C8 C11 1.5234(19) .
C12 C13A 1.468(5) .
C12 C13B 1.569(3) .
C12 C14A 1.521(6) .
C12 C14B 1.500(3) .
C12 C15A 1.624(5) .
C12 C15B 1.484(2) .
C16 C17 1.4862(19) .
C17 C18 1.391(2) .
C17 C22 1.388(2) .
C18 C19 1.395(2) .
C19 C20 1.380(3) .
C20 C21 1.374(3) .
C21 C22 1.394(2) .
C23 C24A 1.530(6) .
C23 C24B 1.527(3) .
C23 C25A 1.521(10) .
C23 C25B 1.530(5) .
C23 C26A 1.564(9) .
C23 C26B 1.512(4) .
C27 C28A 1.508(6) .
C27 C28B 1.521(6) .
C27 C29A 1.522(3) .
C27 C29B 1.540(3) .
C27 C30A 1.589(4) .
C27 C30B 1.468(4) .
O O 0.733(9) 4
O C55 1.409(7) .
O C55 1.483(7) 4
C55 C56 1.500(4) .
C56 C56 1.502(4) 4
C31 C32 1.399(2) .
C31 C36 1.404(2) .
C31 B 1.636(2) .
C32 C33 1.394(2) .
C33 C34 1.376(3) .
C34 C35 1.379(3) .
C35 C36 1.386(2) .
C37 C38 1.4011(19) .
C37 C42 1.4000(19) .
C37 B 1.639(2) .
C38 C39 1.390(2) .
C39 C40 1.371(2) .
C40 C41 1.381(2) .
C41 C42 1.389(2) .
C43 C44 1.3983(19) .
C43 C48 1.402(2) .
C43 B 1.643(2) .
C44 C45 1.393(2) .
C45 C46 1.372(3) .
C46 C47 1.392(3) .
C47 C48 1.383(2) .
C49 C50 1.400(2) .
C49 C54 1.398(2) .
C49 B 1.639(2) .
C50 C51 1.390(2) .
C51 C52 1.384(3) .
C52 C53 1.376(3) .
C53 C54 1.393(2) .
